data_7702200
loop_
_publ_author_name
'Hawes, Chris S.'
'\'O M\'aille, Gear\'oid M'
'Byrne, Kevin'
'Schmitt, Wolfgang'
'Gunnlaugsson, Thorfinnur'

_publ_section_title
;
 Tetraarylpyrrolo[3,2-b]pyrroles as versatile and responsive fluorescent
 linkers in metal-organic frameworks.
;
_journal_issue 30
_journal_name_full 'Dalton transactions (Cambridge, England : 2003)'
_journal_page_first 10080
_journal_page_last 10092
_journal_paper_doi 10.1039/c8dt01784k
_journal_volume 47
_journal_year 2018
_chemical_formula_moiety '4(C2 H6 O S), C38 H26 N6 O4'
_chemical_formula_sum 'C46 H50 N6 O8 S4'
_chemical_formula_weight 943.16
_space_group_crystal_system triclinic
_space_group_IT_number 2
_space_group_name_Hall '-P 1'
_space_group_name_H-M_alt 'P -1'
_atom_sites_solution_hydrogens mixed
_atom_sites_solution_primary direct
_audit_creation_date 2016-05-08
_audit_creation_method
;
Olex2 1.2
(compiled 2016.02.19 svn.r3266 for OlexSys, GUI svn.r5155)
;
_audit_update_record
;
2018-04-28 deposited with the CCDC.
2018-07-04 downloaded from the CCDC.
;
_cell_angle_alpha 84.9420(10)
_cell_angle_beta 81.7040(10)
_cell_angle_gamma 88.700(2)
_cell_formula_units_Z 1
_cell_length_a 5.5946(3)
_cell_length_b 11.5848(6)
_cell_length_c 18.1469(9)
_cell_measurement_reflns_used 3376
_cell_measurement_temperature 120(2)
_cell_measurement_theta_max 28.09
_cell_measurement_theta_min 2.76
_cell_volume 1159.24(10)
_computing_molecular_graphics 'Olex2 (Dolomanov et al., 2009)'
_computing_publication_material 'Olex2 (Dolomanov et al., 2009)'
_computing_structure_refinement 'ShelXL (Sheldrick, 2015)'
_computing_structure_solution 'ShelXT (Sheldrick, 2015)'
_diffrn_ambient_temperature 119.99
_diffrn_detector_area_resol_mean 8
_diffrn_measured_fraction_theta_full 0.999
_diffrn_measured_fraction_theta_max 0.995
_diffrn_measurement_device_type 'Bruker APEX-II CCD'
_diffrn_measurement_method '\w and \f scans'
_diffrn_radiation_monochromator graphite
_diffrn_radiation_type MoK\a
_diffrn_radiation_wavelength 0.71073
_diffrn_reflns_av_R_equivalents 0.0255
_diffrn_reflns_av_unetI/netI 0.0454
_diffrn_reflns_Laue_measured_fraction_full 0.999
_diffrn_reflns_Laue_measured_fraction_max 0.995
_diffrn_reflns_limit_h_max 7
_diffrn_reflns_limit_h_min -7
_diffrn_reflns_limit_k_max 11
_diffrn_reflns_limit_k_min -15
_diffrn_reflns_limit_l_max 23
_diffrn_reflns_limit_l_min -24
_diffrn_reflns_number 11850
_diffrn_reflns_point_group_measured_fraction_full 0.999
_diffrn_reflns_point_group_measured_fraction_max 0.995
_diffrn_reflns_theta_full 26.000
_diffrn_reflns_theta_max 28.366
_diffrn_reflns_theta_min 1.765
_diffrn_source 'sealed tube'
_diffrn_standards_number 0
_exptl_absorpt_coefficient_mu 0.264
_exptl_absorpt_correction_T_max 0.7457
_exptl_absorpt_correction_T_min 0.6911
_exptl_absorpt_correction_type multi-scan
_exptl_absorpt_process_details
;
SADABS-2014/5 (Bruker,2014/5) was used for absorption correction.
wR2(int) was 0.0383 before and 0.0333 after correction.
The Ratio of minimum to maximum transmission is 0.9268.
The \l/2 correction factor is Not present.
;
_exptl_crystal_colour yellow
_exptl_crystal_density_diffrn 1.351
_exptl_crystal_description rod
_exptl_crystal_F_000 496
_exptl_crystal_size_max 0.25
_exptl_crystal_size_mid 0.12
_exptl_crystal_size_min 0.04
_refine_diff_density_max 0.365
_refine_diff_density_min -0.496
_refine_diff_density_rms 0.053
_refine_ls_extinction_method none
_refine_ls_goodness_of_fit_ref 1.036
_refine_ls_hydrogen_treatment mixed
_refine_ls_matrix_type full
_refine_ls_number_parameters 296
_refine_ls_number_reflns 5789
_refine_ls_number_restraints 0
_refine_ls_restrained_S_all 1.036
_refine_ls_R_factor_all 0.0708
_refine_ls_R_factor_gt 0.0444
_refine_ls_shift/su_max 0.001
_refine_ls_shift/su_mean 0.000
_refine_ls_structure_factor_coef Fsqd
_refine_ls_weighting_details 'w=1/[\s^2^(Fo^2^)+(0.0470P)^2^+0.3870P] where P=(Fo^2^+2Fc^2^)/3'
_refine_ls_weighting_scheme calc
_refine_ls_wR_factor_gt 0.1011
_refine_ls_wR_factor_ref 0.1114
_reflns_Friedel_coverage 0.000
_reflns_number_gt 4162
_reflns_number_total 5789
_reflns_threshold_expression 'I > 2\s(I)'
_cod_data_source_file c8dt01784k2.cif
_cod_data_source_block H2L3
_cod_database_code 7702200
_shelx_space_group_comment
;
The symmetry employed for this shelxl refinement is uniquely defined
by the following loop, which should always be used as a source of
symmetry information in preference to the above space-group names.
They are only intended as comments.
;
_shelx_estimated_absorpt_t_max 0.989
_shelx_estimated_absorpt_t_min 0.937
_olex2_refinement_description
;
1. Fixed Uiso
 At 1.2 times of:
  All C(H) groups
 At 1.5 times of:
  All C(H,H,H) groups, All O(H) groups
2.a Aromatic/amide H refined with riding coordinates:
 C3(H3), C4(H4), C6(H6), C7(H7), C9(H9), C12(H12), C13(H13), C15(H15),
 C16(H16), C17(H17), C18(H18), C19(H19)
2.b Idealised Me refined as rotating group:
 C21(H21A,H21B,H21C), C20(H20A,H20B,H20C), C23(H23A,H23B,H23C), C22(H22A,H22B,
 H22C)
;
_shelx_shelxl_version_number 2014/7
_olex2_submission_special_instructions 'No special instructions were received'

loop_
_space_group_symop_operation_xyz
'x, y, z'
'-x, -y, -z'

loop_
_atom_site_label
_atom_site_type_symbol
_atom_site_fract_x
_atom_site_fract_y
_atom_site_fract_z
_atom_site_U_iso_or_equiv
_atom_site_adp_type
_atom_site_occupancy
_atom_site_site_symmetry_order
_atom_site_calc_flag
_atom_site_refinement_flags_posn
S1 S 0.23988(10) 0.34816(5) 0.56495(3) 0.03537(14) Uani 1 1 d .
O3 O 0.1773(3) 0.23626(13) 0.53488(8) 0.0355(3) Uani 1 1 d .
C21 C 0.5581(4) 0.3561(2) 0.54677(17) 0.0542(7) Uani 1 1 d .
H21A H 0.6103 0.3616 0.4927 0.081 Uiso 1 1 calc GR
H21B H 0.6290 0.2864 0.5700 0.081 Uiso 1 1 calc GR
H21C H 0.6116 0.4248 0.5676 0.081 Uiso 1 1 calc GR
C20 C 0.2067(6) 0.3154(3) 0.66357(13) 0.0686(9) Uani 1 1 d .
H20A H 0.3071 0.2477 0.6753 0.103 Uiso 1 1 calc GR
H20B H 0.0371 0.2985 0.6826 0.103 Uiso 1 1 calc GR
H20C H 0.2576 0.3819 0.6871 0.103 Uiso 1 1 calc GR
S2 S 0.30211(11) 0.99865(6) 0.33151(3) 0.04341(16) Uani 1 1 d .
O4 O 0.3788(3) 0.88354(18) 0.30403(9) 0.0623(5) Uani 1 1 d .
C23 C -0.0175(4) 1.0026(2) 0.34212(13) 0.0391(5) Uani 1 1 d .
H23A H -0.0706 1.0050 0.2928 0.059 Uiso 1 1 calc GR
H23B H -0.0772 1.0718 0.3667 0.059 Uiso 1 1 calc GR
H23C H -0.0815 0.9332 0.3727 0.059 Uiso 1 1 calc GR
C22 C 0.3232(4) 0.9840(3) 0.42928(13) 0.0522(7) Uani 1 1 d .
H22A H 0.2125 0.9237 0.4543 0.078 Uiso 1 1 calc GR
H22B H 0.2796 1.0578 0.4505 0.078 Uiso 1 1 calc GR
H22C H 0.4890 0.9625 0.4367 0.078 Uiso 1 1 calc GR
O1 O 0.9947(3) 0.26826(13) 0.41226(8) 0.0352(3) Uani 1 1 d .
H1 H 1.064(5) 0.261(2) 0.4539(15) 0.053 Uiso 1 1 d R
O2 O 1.2569(2) 0.41345(13) 0.38151(7) 0.0326(3) Uani 1 1 d .
N1 N 0.6621(2) 0.56655(12) 0.05802(8) 0.0181(3) Uani 1 1 d .
N2 N 1.0563(2) 0.98437(12) 0.11741(8) 0.0183(3) Uani 1 1 d .
N3 N 1.3430(3) 1.11029(13) 0.12548(9) 0.0266(3) Uani 1 1 d .
C1 C 1.0917(3) 0.35695(16) 0.36750(10) 0.0241(4) Uani 1 1 d .
C2 C 0.9773(3) 0.38035(15) 0.29824(9) 0.0206(4) Uani 1 1 d .
C3 C 0.7665(3) 0.32543(15) 0.28850(10) 0.0221(4) Uani 1 1 d .
H3 H 0.6945 0.2693 0.3260 0.027 Uiso 1 1 calc R
C4 C 0.6613(3) 0.35225(15) 0.22438(10) 0.0205(4) Uani 1 1 d .
H4 H 0.5178 0.3140 0.2184 0.025 Uiso 1 1 calc R
C5 C 0.7632(3) 0.43496(14) 0.16815(9) 0.0179(3) Uani 1 1 d .
C6 C 0.9791(3) 0.48758(15) 0.17748(10) 0.0195(3) Uani 1 1 d .
H6 H 1.0546 0.5419 0.1394 0.023 Uiso 1 1 calc R
C7 C 1.0830(3) 0.46085(15) 0.24201(10) 0.0204(4) Uani 1 1 d .
H7 H 1.2281 0.4979 0.2479 0.025 Uiso 1 1 calc R
C8 C 0.6452(3) 0.45977(14) 0.10139(9) 0.0163(3) Uani 1 1 d .
C9 C 0.5183(3) 0.38249(15) 0.06802(9) 0.0185(3) Uani 1 1 d .
H9 H 0.4812 0.3043 0.0853 0.022 Uiso 1 1 calc R
C10 C 0.5442(3) 0.55565(14) -0.00298(9) 0.0177(3) Uani 1 1 d .
C11 C 0.7572(3) 0.67352(14) 0.07418(9) 0.0169(3) Uani 1 1 d .
C12 C 0.6639(3) 0.72680(15) 0.13773(9) 0.0192(3) Uani 1 1 d .
H12 H 0.5330 0.6927 0.1711 0.023 Uiso 1 1 calc R
C13 C 0.7614(3) 0.82987(15) 0.15261(9) 0.0190(3) Uani 1 1 d .
H13 H 0.6999 0.8661 0.1965 0.023 Uiso 1 1 calc R
C14 C 0.9504(3) 0.87956(14) 0.10240(9) 0.0180(3) Uani 1 1 d .
C15 C 1.0405(3) 0.82785(15) 0.03782(10) 0.0211(4) Uani 1 1 d .
H15 H 1.1672 0.8633 0.0034 0.025 Uiso 1 1 calc R
C16 C 0.9438(3) 0.72380(15) 0.02393(9) 0.0203(4) Uani 1 1 d .
H16 H 1.0054 0.6873 -0.0198 0.024 Uiso 1 1 calc R
C17 C 1.2963(3) 1.00865(16) 0.10462(11) 0.0244(4) Uani 1 1 d .
H17 H 1.4165 0.9577 0.0830 0.029 Uiso 1 1 calc R
C18 C 1.1204(3) 1.15447(15) 0.15336(10) 0.0227(4) Uani 1 1 d .
H18 H 1.0952 1.2279 0.1729 0.027 Uiso 1 1 calc R
C19 C 0.9418(3) 1.07860(15) 0.14915(10) 0.0215(4) Uani 1 1 d .
H19 H 0.7736 1.0884 0.1648 0.026 Uiso 1 1 calc R

loop_
_atom_site_aniso_label
_atom_site_aniso_U_11
_atom_site_aniso_U_22
_atom_site_aniso_U_33
_atom_site_aniso_U_23
_atom_site_aniso_U_13
_atom_site_aniso_U_12
S1 0.0427(3) 0.0372(3) 0.0283(3) -0.0057(2) -0.0126(2) 0.0149(2)
O3 0.0432(8) 0.0399(9) 0.0247(7) 0.0052(6) -0.0134(6) -0.0048(7)
C21 0.0427(14) 0.0378(14) 0.088(2) -0.0119(14) -0.0254(13) -0.0004(11)
C20 0.115(3) 0.0675(19) 0.0251(12) -0.0133(12) -0.0194(14) 0.0479(18)
S2 0.0392(3) 0.0589(4) 0.0304(3) -0.0032(3) -0.0003(2) 0.0029(3)
O4 0.0681(12) 0.0812(14) 0.0375(9) -0.0191(9) -0.0034(8) 0.0314(10)
C23 0.0402(12) 0.0398(13) 0.0382(12) 0.0024(10) -0.0119(9) 0.0011(10)
C22 0.0434(14) 0.0774(19) 0.0397(13) -0.0181(13) -0.0147(10) 0.0240(13)
O1 0.0463(9) 0.0358(8) 0.0264(7) 0.0065(6) -0.0188(6) -0.0067(7)
O2 0.0324(7) 0.0422(9) 0.0261(7) -0.0035(6) -0.0131(6) -0.0051(6)
N1 0.0216(7) 0.0148(7) 0.0187(7) -0.0012(6) -0.0060(5) -0.0027(6)
N2 0.0192(7) 0.0152(7) 0.0216(7) -0.0012(6) -0.0065(5) -0.0032(5)
N3 0.0227(8) 0.0187(8) 0.0399(9) -0.0015(7) -0.0099(7) -0.0042(6)
C1 0.0264(9) 0.0268(10) 0.0203(9) -0.0059(8) -0.0054(7) 0.0050(8)
C2 0.0232(9) 0.0199(9) 0.0197(8) -0.0048(7) -0.0061(7) 0.0053(7)
C3 0.0226(9) 0.0211(9) 0.0219(9) 0.0019(7) -0.0030(7) 0.0002(7)
C4 0.0180(8) 0.0198(9) 0.0243(9) -0.0014(7) -0.0054(7) -0.0008(7)
C5 0.0190(8) 0.0160(8) 0.0194(8) -0.0039(7) -0.0039(6) 0.0009(6)
C6 0.0200(8) 0.0165(8) 0.0220(8) -0.0025(7) -0.0028(6) -0.0003(7)
C7 0.0198(8) 0.0191(9) 0.0241(9) -0.0047(7) -0.0074(7) 0.0008(7)
C8 0.0173(8) 0.0149(8) 0.0165(8) -0.0005(6) -0.0021(6) -0.0009(6)
C9 0.0191(8) 0.0163(8) 0.0202(8) -0.0008(7) -0.0036(6) -0.0019(6)
C10 0.0196(8) 0.0164(8) 0.0180(8) -0.0023(7) -0.0046(6) -0.0023(6)
C11 0.0179(8) 0.0144(8) 0.0198(8) -0.0002(6) -0.0078(6) -0.0023(6)
C12 0.0199(8) 0.0201(9) 0.0173(8) 0.0001(7) -0.0018(6) -0.0036(7)
C13 0.0217(8) 0.0191(9) 0.0166(8) -0.0029(7) -0.0030(6) -0.0024(7)
C14 0.0196(8) 0.0152(8) 0.0207(8) -0.0007(7) -0.0079(6) -0.0018(6)
C15 0.0203(8) 0.0208(9) 0.0214(9) -0.0003(7) -0.0007(7) -0.0056(7)
C16 0.0216(8) 0.0214(9) 0.0182(8) -0.0052(7) -0.0012(6) -0.0020(7)
C17 0.0186(8) 0.0187(9) 0.0367(10) -0.0016(8) -0.0072(7) -0.0021(7)
C18 0.0261(9) 0.0173(9) 0.0259(9) -0.0036(7) -0.0064(7) -0.0020(7)
C19 0.0219(8) 0.0202(9) 0.0231(9) -0.0040(7) -0.0040(7) -0.0007(7)

loop_
_atom_type_symbol
_atom_type_description
_atom_type_scat_dispersion_real
_atom_type_scat_dispersion_imag
_atom_type_scat_source
C C 0.0033 0.0016 'International Tables Vol C Tables 4.2.6.8 and 6.1.1.4'
H H 0.0000 0.0000 'International Tables Vol C Tables 4.2.6.8 and 6.1.1.4'
N N 0.0061 0.0033 'International Tables Vol C Tables 4.2.6.8 and 6.1.1.4'
O O 0.0106 0.0060 'International Tables Vol C Tables 4.2.6.8 and 6.1.1.4'
S S 0.1246 0.1234 'International Tables Vol C Tables 4.2.6.8 and 6.1.1.4'

loop_
_geom_angle_atom_site_label_1
_geom_angle_atom_site_label_2
_geom_angle_atom_site_label_3
_geom_angle
_geom_angle_site_symmetry_1
_geom_angle_site_symmetry_3
O3 S1 C21 105.28(11) . .
O3 S1 C20 104.44(12) . .
C21 S1 C20 98.73(15) . .
S1 C21 H21A 109.5 . .
S1 C21 H21B 109.5 . .
S1 C21 H21C 109.5 . .
H21A C21 H21B 109.5 . .
H21A C21 H21C 109.5 . .
H21B C21 H21C 109.5 . .
S1 C20 H20A 109.5 . .
S1 C20 H20B 109.5 . .
S1 C20 H20C 109.5 . .
H20A C20 H20B 109.5 . .
H20A C20 H20C 109.5 . .
H20B C20 H20C 109.5 . .
O4 S2 C23 106.52(12) . .
O4 S2 C22 105.45(12) . .
C23 S2 C22 95.81(11) . .
S2 C23 H23A 109.5 . .
S2 C23 H23B 109.5 . .
S2 C23 H23C 109.5 . .
H23A C23 H23B 109.5 . .
H23A C23 H23C 109.5 . .
H23B C23 H23C 109.5 . .
S2 C22 H22A 109.5 . .
S2 C22 H22B 109.5 . .
S2 C22 H22C 109.5 . .
H22A C22 H22B 109.5 . .
H22A C22 H22C 109.5 . .
H22B C22 H22C 109.5 . .
C1 O1 H1 109.6(17) . .
C8 N1 C11 128.89(14) . .
C10 N1 C8 107.41(13) . .
C10 N1 C11 123.39(14) . .
C17 N2 C14 125.57(15) . .
C17 N2 C19 106.48(14) . .
C19 N2 C14 127.92(14) . .
C17 N3 C18 104.69(15) . .
O1 C1 C2 113.31(16) . .
O2 C1 O1 123.34(17) . .
O2 C1 C2 123.35(17) . .
C3 C2 C1 122.05(16) . .
C3 C2 C7 119.05(16) . .
C7 C2 C1 118.90(16) . .
C2 C3 H3 119.8 . .
C4 C3 C2 120.34(16) . .
C4 C3 H3 119.8 . .
C3 C4 H4 119.4 . .
C3 C4 C5 121.10(16) . .
C5 C4 H4 119.4 . .
C4 C5 C6 118.18(15) . .
C4 C5 C8 118.89(15) . .
C6 C5 C8 122.90(15) . .
C5 C6 H6 119.8 . .
C7 C6 C5 120.45(16) . .
C7 C6 H6 119.8 . .
C2 C7 H7 119.6 . .
C6 C7 C2 120.84(16) . .
C6 C7 H7 119.6 . .
N1 C8 C5 123.48(14) . .
C9 C8 N1 109.57(14) . .
C9 C8 C5 126.79(15) . .
C8 C9 H9 127.2 . .
C8 C9 C10 105.54(14) . 2_665
C10 C9 H9 127.2 2_665 .
N1 C10 C9 142.52(15) . 2_665
C10 C10 N1 107.76(18) 2_665 .
C10 C10 C9 109.71(18) 2_665 2_665
C12 C11 N1 121.22(15) . .
C16 C11 N1 118.19(15) . .
C16 C11 C12 120.59(15) . .
C11 C12 H12 120.0 . .
C11 C12 C13 120.08(15) . .
C13 C12 H12 120.0 . .
C12 C13 H13 120.4 . .
C12 C13 C14 119.17(15) . .
C14 C13 H13 120.4 . .
C13 C14 N2 120.04(15) . .
C15 C14 N2 119.07(15) . .
C15 C14 C13 120.89(15) . .
C14 C15 H15 120.3 . .
C14 C15 C16 119.49(16) . .
C16 C15 H15 120.3 . .
C11 C16 C15 119.75(16) . .
C11 C16 H16 120.1 . .
C15 C16 H16 120.1 . .
N2 C17 H17 123.8 . .
N3 C17 N2 112.47(16) . .
N3 C17 H17 123.8 . .
N3 C18 H18 124.6 . .
C19 C18 N3 110.83(16) . .
C19 C18 H18 124.6 . .
N2 C19 H19 127.2 . .
C18 C19 N2 105.54(15) . .
C18 C19 H19 127.2 . .

loop_
_geom_bond_atom_site_label_1
_geom_bond_atom_site_label_2
_geom_bond_distance
_geom_bond_site_symmetry_2
S1 O3 1.5169(16) .
S1 C21 1.766(2) .
S1 C20 1.780(2) .
C21 H21A 0.9800 .
C21 H21B 0.9800 .
C21 H21C 0.9800 .
C20 H20A 0.9800 .
C20 H20B 0.9800 .
C20 H20C 0.9800 .
S2 O4 1.4968(19) .
S2 C23 1.770(2) .
S2 C22 1.788(2) .
C23 H23A 0.9800 .
C23 H23B 0.9800 .
C23 H23C 0.9800 .
C22 H22A 0.9800 .
C22 H22B 0.9800 .
C22 H22C 0.9800 .
O1 H1 0.89(3) .
O1 C1 1.327(2) .
O2 C1 1.213(2) .
N1 C8 1.404(2) .
N1 C10 1.384(2) .
N1 C11 1.429(2) .
N2 C14 1.427(2) .
N2 C17 1.360(2) .
N2 C19 1.381(2) .
N3 C17 1.311(2) .
N3 C18 1.380(2) .
C1 C2 1.492(2) .
C2 C3 1.393(2) .
C2 C7 1.394(2) .
C3 H3 0.9500 .
C3 C4 1.387(2) .
C4 H4 0.9500 .
C4 C5 1.403(2) .
C5 C6 1.403(2) .
C5 C8 1.465(2) .
C6 H6 0.9500 .
C6 C7 1.389(2) .
C7 H7 0.9500 .
C8 C9 1.386(2) .
C9 H9 0.9500 .
C9 C10 1.410(2) 2_665
C10 C9 1.410(2) 2_665
C10 C10 1.381(3) 2_665
C11 C12 1.386(2) .
C11 C16 1.386(2) .
C12 H12 0.9500 .
C12 C13 1.387(2) .
C13 H13 0.9500 .
C13 C14 1.392(2) .
C14 C15 1.388(2) .
C15 H15 0.9500 .
C15 C16 1.390(2) .
C16 H16 0.9500 .
C17 H17 0.9500 .
C18 H18 0.9500 .
C18 C19 1.360(2) .
C19 H19 0.9500 .

loop_
_geom_hbond_atom_site_label_D
_geom_hbond_atom_site_label_H
_geom_hbond_atom_site_label_A
_geom_hbond_distance_DH
_geom_hbond_distance_HA
_geom_hbond_distance_DA
_geom_hbond_angle_DHA
_geom_hbond_site_symmetry_A
O1 H1 O3 0.89(3) 1.68(3) 2.5741(19) 175(3) 1_655

loop_
_geom_torsion_atom_site_label_1
_geom_torsion_atom_site_label_2
_geom_torsion_atom_site_label_3
_geom_torsion_atom_site_label_4
_geom_torsion
_geom_torsion_site_symmetry_4
O1 C1 C2 C3 9.4(2) .
O1 C1 C2 C7 -171.47(16) .
O2 C1 C2 C3 -170.55(17) .
O2 C1 C2 C7 8.6(3) .
N1 C8 C9 C10 -0.32(18) 2_665
N1 C11 C12 C13 179.18(15) .
N1 C11 C16 C15 179.96(15) .
N2 C14 C15 C16 177.90(15) .
N3 C18 C19 N2 -0.2(2) .
C1 C2 C3 C4 177.91(16) .
C1 C2 C7 C6 -178.28(16) .
C2 C3 C4 C5 -0.1(3) .
C3 C2 C7 C6 0.9(3) .
C3 C4 C5 C6 1.8(3) .
C3 C4 C5 C8 179.80(16) .
C4 C5 C6 C7 -2.2(2) .
C4 C5 C8 N1 152.76(16) .
C4 C5 C8 C9 -32.5(2) .
C5 C6 C7 C2 0.8(3) .
C5 C8 C9 C10 -175.67(15) 2_665
C6 C5 C8 N1 -29.4(2) .
C6 C5 C8 C9 145.36(18) .
C7 C2 C3 C4 -1.2(3) .
C8 N1 C10 C9 179.6(2) 2_665
C8 N1 C10 C10 0.2(2) 2_665
C8 N1 C11 C12 -58.2(2) .
C8 N1 C11 C16 122.66(19) .
C8 C5 C6 C7 179.95(16) .
C10 N1 C8 C5 175.62(15) .
C10 N1 C8 C9 0.09(18) .
C10 N1 C11 C12 114.60(18) .
C10 N1 C11 C16 -64.5(2) .
C11 N1 C8 C5 -10.7(3) .
C11 N1 C8 C9 173.81(15) .
C11 N1 C10 C9 5.4(3) 2_665
C11 N1 C10 C10 -173.96(17) 2_665
C11 C12 C13 C14 1.1(3) .
C12 C11 C16 C15 0.8(3) .
C12 C13 C14 N2 -178.76(15) .
C12 C13 C14 C15 0.5(3) .
C13 C14 C15 C16 -1.3(3) .
C14 N2 C17 N3 -178.39(16) .
C14 N2 C19 C18 178.43(16) .
C14 C15 C16 C11 0.7(3) .
C16 C11 C12 C13 -1.7(3) .
C17 N2 C14 C13 139.89(18) .
C17 N2 C14 C15 -39.3(2) .
C17 N2 C19 C18 0.18(19) .
C17 N3 C18 C19 0.2(2) .
C18 N3 C17 N2 0.0(2) .
C19 N2 C14 C13 -38.0(3) .
C19 N2 C14 C15 142.73(18) .
C19 N2 C17 N3 -0.1(2) .
